data_7103554
loop_
_publ_author_name
'Wang, Huadong'
'Fr\"ohlich, Roland'
'Kehr, Gerald'
'Erker, Gerhard'

_publ_section_title
;
 Heterolytic dihydrogen activation with the
 1,8-bis(diphenylphosphino)naphthalene/B(C6F5)3 pair and its
 application for metal-free catalytic hydrogenation of silyl enol
 ethers.
;
_journal_issue 45
_journal_name_full 'Chemical communications (Cambridge, England)'
_journal_page_first 5966
_journal_page_last 5968
_journal_paper_doi 10.1039/b813286k
_journal_year 2008
_chemical_formula_sum 'C52 H28 B F15 P2'
_chemical_formula_weight 1010.49
_chemical_name_systematic
;
?
;
_space_group_IT_number 2
_symmetry_cell_setting triclinic
_symmetry_space_group_name_Hall '-P 1'
_symmetry_space_group_name_H-M 'P -1'
_atom_sites_solution_hydrogens 'at P1 and B1 from difmap, others geom'
_atom_sites_solution_primary direct
_atom_sites_solution_secondary difmap
_audit_creation_method SHELXL-97
_cell_angle_alpha 100.853(2)
_cell_angle_beta 99.692(2)
_cell_angle_gamma 94.678(4)
_cell_formula_units_Z 2
_cell_length_a 9.7493(5)
_cell_length_b 13.3554(6)
_cell_length_c 19.3935(9)
_cell_measurement_reflns_used 5644
_cell_measurement_temperature 223(2)
_cell_measurement_theta_max 68.25
_cell_measurement_theta_min 0.88
_cell_volume 2427.8(2)
_computing_cell_refinement 'Collect (Nonius B.V., 1998)'
_computing_data_collection 'Collect (Nonius B.V., 1998)'
_computing_data_reduction 'Denzo-SMN (Otwinowski & MInor, 1997)'
_computing_molecular_graphics 'XP (BrukerAXS, 2000)'
_computing_publication_material 'SHELXL-97 (Sheldrick, 1997)'
_computing_structure_refinement 'SHELXL-97 (Sheldrick, 1997)'
_computing_structure_solution 'SHELXS-97 (Sheldrick, 1990)'
_diffrn_ambient_temperature 223(2)
_diffrn_measured_fraction_theta_full 0.962
_diffrn_measured_fraction_theta_max 0.962
_diffrn_measurement_device_type 'Nonius KappaCCD APEXII'
_diffrn_measurement_method '\w and\f scans'
_diffrn_radiation_monochromator graphite
_diffrn_radiation_source 'fine-focus sealed tube'
_diffrn_radiation_type CuK\a
_diffrn_radiation_wavelength 1.54178
_diffrn_reflns_av_R_equivalents 0.062
_diffrn_reflns_av_sigmaI/netI 0.0333
_diffrn_reflns_limit_h_max 11
_diffrn_reflns_limit_h_min -7
_diffrn_reflns_limit_k_max 15
_diffrn_reflns_limit_k_min -15
_diffrn_reflns_limit_l_max 22
_diffrn_reflns_limit_l_min -23
_diffrn_reflns_number 29126
_diffrn_reflns_theta_full 68.05
_diffrn_reflns_theta_max 68.05
_diffrn_reflns_theta_min 4.52
_exptl_absorpt_coefficient_mu 1.645
_exptl_absorpt_correction_T_max 0.9523
_exptl_absorpt_correction_T_min 0.5591
_exptl_absorpt_correction_type multi-scan
_exptl_absorpt_process_details 'Denzo (Otwinowski, Borek, Majewski & Minor, 2003)'
_exptl_crystal_colour colourless
_exptl_crystal_density_diffrn 1.382
_exptl_crystal_density_method 'not measured'
_exptl_crystal_description plate
_exptl_crystal_F_000 1020
_exptl_crystal_size_max 0.40
_exptl_crystal_size_mid 0.15
_exptl_crystal_size_min 0.03
_refine_diff_density_max 0.444
_refine_diff_density_min -0.311
_refine_diff_density_rms 0.050
_refine_ls_extinction_method none
_refine_ls_goodness_of_fit_ref 1.074
_refine_ls_hydrogen_treatment mixed
_refine_ls_matrix_type full
_refine_ls_number_parameters 639
_refine_ls_number_reflns 8515
_refine_ls_number_restraints 0
_refine_ls_restrained_S_all 1.074
_refine_ls_R_factor_all 0.0740
_refine_ls_R_factor_gt 0.0603
_refine_ls_shift/su_max 0.000
_refine_ls_shift/su_mean 0.000
_refine_ls_structure_factor_coef Fsqd
_refine_ls_weighting_details 'calc w=1/[\s^2^(Fo^2^)+(0.0865P)^2^+1.2110P] where P=(Fo^2^+2Fc^2^)/3'
_refine_ls_weighting_scheme calc
_refine_ls_wR_factor_gt 0.1613
_refine_ls_wR_factor_ref 0.1716
_reflns_number_gt 6735
_reflns_number_total 8515
_reflns_threshold_expression >2sigma(I)
_cod_data_source_file b813286k.txt
_cod_data_source_block erk4541b
_cod_original_sg_symbol_H-M P-1
_cod_database_code 7103554

loop_
_symmetry_equiv_pos_as_xyz
'x, y, z'
'-x, -y, -z'

loop_
_atom_site_label
_atom_site_type_symbol
_atom_site_fract_x
_atom_site_fract_y
_atom_site_fract_z
_atom_site_U_iso_or_equiv
_atom_site_adp_type
_atom_site_occupancy
_atom_site_symmetry_multiplicity
_atom_site_calc_flag
_atom_site_refinement_flags
_atom_site_disorder_assembly
_atom_site_disorder_group
P1 P 0.24924(7) 0.09338(5) 0.21400(4) 0.04951(19) Uani 1 1 d . . .
H1A H 0.188(3) 0.004(2) 0.2107(14) 0.046(7) Uiso 1 1 d . . .
P2 P -0.01003(7) 0.08456(6) 0.28887(4) 0.05119(19) Uani 1 1 d . . .
C1 C 0.3246(3) 0.1496(2) 0.30612(15) 0.0507(6) Uani 1 1 d . . .
C2 C 0.4582(3) 0.1989(2) 0.31449(16) 0.0578(7) Uani 1 1 d . . .
H2 H 0.4940 0.2065 0.2735 0.069 Uiso 1 1 calc R . .
C3 C 0.5425(3) 0.2379(3) 0.38174(18) 0.0654(8) Uani 1 1 d . . .
H3 H 0.6310 0.2744 0.3857 0.078 Uiso 1 1 calc R . .
C4 C 0.4949(3) 0.2222(3) 0.44091(18) 0.0646(8) Uani 1 1 d . . .
H4 H 0.5532 0.2446 0.4860 0.078 Uiso 1 1 calc R . .
C5 C 0.3147(3) 0.1581(3) 0.49988(18) 0.0707(9) Uani 1 1 d . . .
H5 H 0.3771 0.1791 0.5439 0.085 Uiso 1 1 calc R . .
C6 C 0.1823(3) 0.1137(3) 0.49797(18) 0.0741(9) Uani 1 1 d . . .
H6 H 0.1551 0.1006 0.5400 0.089 Uiso 1 1 calc R . .
C7 C 0.0883(3) 0.0882(3) 0.43321(17) 0.0637(8) Uani 1 1 d . . .
H7 H -0.0037 0.0608 0.4329 0.076 Uiso 1 1 calc R . .
C8 C 0.1242(3) 0.1014(2) 0.36942(15) 0.0533(6) Uani 1 1 d . . .
C9 C 0.2659(3) 0.1399(2) 0.36887(15) 0.0511(6) Uani 1 1 d . . .
C10 C 0.3585(3) 0.1725(2) 0.43585(15) 0.0571(7) Uani 1 1 d . . .
C11 C 0.3892(3) 0.0719(2) 0.16509(15) 0.0534(6) Uani 1 1 d . . .
C12 C 0.4560(3) -0.0158(2) 0.16844(16) 0.0583(7) Uani 1 1 d . . .
H12 H 0.4290 -0.0616 0.1964 0.070 Uiso 1 1 calc R . .
C13 C 0.5621(3) -0.0351(3) 0.13065(18) 0.0681(8) Uani 1 1 d . . .
H13 H 0.6075 -0.0942 0.1328 0.082 Uiso 1 1 calc R . .
C14 C 0.6016(3) 0.0323(3) 0.08965(18) 0.0711(9) Uani 1 1 d . . .
H14 H 0.6734 0.0184 0.0636 0.085 Uiso 1 1 calc R . .
C15 C 0.5371(3) 0.1194(3) 0.08652(17) 0.0680(8) Uani 1 1 d . . .
H15 H 0.5653 0.1651 0.0588 0.082 Uiso 1 1 calc R . .
C16 C 0.4304(3) 0.1398(3) 0.12437(16) 0.0606(7) Uani 1 1 d . . .
H16 H 0.3861 0.1995 0.1224 0.073 Uiso 1 1 calc R . .
C21 C 0.1379(3) 0.1724(2) 0.17121(16) 0.0549(7) Uani 1 1 d . . .
C22 C 0.0436(3) 0.1288(3) 0.10864(17) 0.0635(8) Uani 1 1 d . . .
H22 H 0.0361 0.0580 0.0896 0.076 Uiso 1 1 calc R . .
C23 C -0.0394(3) 0.1912(3) 0.0746(2) 0.0756(10) Uani 1 1 d . . .
H23 H -0.1041 0.1627 0.0323 0.091 Uiso 1 1 calc R . .
C24 C -0.0271(4) 0.2948(3) 0.1025(2) 0.0847(11) Uani 1 1 d . . .
H24 H -0.0838 0.3365 0.0791 0.102 Uiso 1 1 calc R . .
C25 C 0.0663(4) 0.3377(3) 0.1637(2) 0.0824(10) Uani 1 1 d . . .
H25 H 0.0740 0.4087 0.1820 0.099 Uiso 1 1 calc R . .
C26 C 0.1494(4) 0.2771(2) 0.19872(19) 0.0677(8) Uani 1 1 d . . .
H26 H 0.2135 0.3066 0.2410 0.081 Uiso 1 1 calc R . .
C31 C -0.1520(3) -0.0028(2) 0.30291(15) 0.0519(6) Uani 1 1 d . . .
C32 C -0.1617(3) -0.1051(2) 0.27032(17) 0.0605(7) Uani 1 1 d . . .
H32 H -0.0934 -0.1278 0.2441 0.073 Uiso 1 1 calc R . .
C33 C -0.2711(4) -0.1750(2) 0.27584(19) 0.0703(8) Uani 1 1 d . . .
H33 H -0.2750 -0.2447 0.2545 0.084 Uiso 1 1 calc R . .
C34 C -0.3731(3) -0.1422(3) 0.31239(18) 0.0659(8) Uani 1 1 d . . .
H34 H -0.4483 -0.1891 0.3151 0.079 Uiso 1 1 calc R . .
C35 C -0.3658(3) -0.0406(3) 0.34518(17) 0.0621(7) Uani 1 1 d . . .
H35 H -0.4356 -0.0185 0.3706 0.075 Uiso 1 1 calc R . .
C36 C -0.2557(3) 0.0292(2) 0.34090(16) 0.0575(7) Uani 1 1 d . . .
H36 H -0.2510 0.0984 0.3637 0.069 Uiso 1 1 calc R . .
C41 C -0.0811(3) 0.2075(2) 0.30076(16) 0.0538(6) Uani 1 1 d . . .
C42 C -0.1852(3) 0.2206(3) 0.24587(18) 0.0639(8) Uani 1 1 d . . .
H42 H -0.2185 0.1657 0.2069 0.077 Uiso 1 1 calc R . .
C43 C -0.2411(4) 0.3134(3) 0.2474(2) 0.0765(10) Uani 1 1 d . . .
H43 H -0.3120 0.3207 0.2100 0.092 Uiso 1 1 calc R . .
C44 C -0.1926(4) 0.3936(3) 0.3035(2) 0.0848(11) Uani 1 1 d . . .
H44 H -0.2295 0.4566 0.3045 0.102 Uiso 1 1 calc R . .
C45 C -0.0900(4) 0.3823(3) 0.3583(2) 0.0898(12) Uani 1 1 d . . .
H45 H -0.0570 0.4379 0.3968 0.108 Uiso 1 1 calc R . .
C46 C -0.0343(4) 0.2897(3) 0.3575(2) 0.0721(9) Uani 1 1 d . . .
H46 H 0.0354 0.2828 0.3957 0.087 Uiso 1 1 calc R . .
B1 B 0.1465(4) 0.7563(3) 0.1889(2) 0.0605(8) Uani 1 1 d . . .
H1 H 0.182(3) 0.845(2) 0.1908(15) 0.058(8) Uiso 1 1 d . . .
C51 C 0.0081(3) 0.7186(2) 0.12667(16) 0.0552(7) Uani 1 1 d . . .
C52 C -0.0682(3) 0.7865(2) 0.09541(16) 0.0567(7) Uani 1 1 d . . .
F52 F -0.0366(2) 0.88920(13) 0.12096(10) 0.0738(5) Uani 1 1 d . . .
C53 C -0.1757(3) 0.7579(2) 0.03702(16) 0.0613(7) Uani 1 1 d . . .
F53 F -0.2428(2) 0.83031(17) 0.00984(11) 0.0857(6) Uani 1 1 d . . .
C54 C -0.2112(3) 0.6570(3) 0.00531(16) 0.0626(8) Uani 1 1 d . . .
F54 F -0.3119(2) 0.62858(18) -0.05287(10) 0.0854(6) Uani 1 1 d . . .
C55 C -0.1418(3) 0.5848(2) 0.03445(17) 0.0626(7) Uani 1 1 d . . .
F55 F -0.1770(2) 0.48480(15) 0.00568(12) 0.0833(6) Uani 1 1 d . . .
C56 C -0.0365(3) 0.6168(2) 0.09330(16) 0.0572(7) Uani 1 1 d . . .
F56 F 0.0284(2) 0.54152(13) 0.11879(11) 0.0763(5) Uani 1 1 d . . .
C61 C 0.2744(3) 0.6931(3) 0.16735(18) 0.0661(8) Uani 1 1 d . . .
C62 C 0.3340(4) 0.7129(3) 0.10904(19) 0.0737(9) Uani 1 1 d . . .
F62 F 0.2823(2) 0.78057(18) 0.07193(12) 0.0909(6) Uani 1 1 d . . .
C63 C 0.4408(4) 0.6648(4) 0.0868(2) 0.0895(11) Uani 1 1 d . . .
F63 F 0.4923(3) 0.6860(3) 0.03061(16) 0.1294(10) Uani 1 1 d . . .
C64 C 0.4948(4) 0.5931(4) 0.1204(3) 0.0935(13) Uani 1 1 d . . .
F64 F 0.5997(3) 0.5412(3) 0.0987(2) 0.1444(12) Uani 1 1 d . . .
C65 C 0.4415(4) 0.5678(4) 0.1767(3) 0.0965(13) Uani 1 1 d . . .
F65 F 0.4880(3) 0.4937(3) 0.20946(19) 0.1456(12) Uani 1 1 d . . .
C66 C 0.3321(4) 0.6183(3) 0.1986(2) 0.0810(10) Uani 1 1 d . . .
F66 F 0.2786(3) 0.5874(2) 0.25230(15) 0.1133(9) Uani 1 1 d . . .
C71 C 0.1277(3) 0.7570(2) 0.27080(17) 0.0589(7) Uani 1 1 d . . .
C72 C 0.0312(4) 0.6961(2) 0.29408(18) 0.0667(8) Uani 1 1 d . . .
F72 F -0.0630(2) 0.62585(16) 0.24637(11) 0.0903(6) Uani 1 1 d . . .
C73 C 0.0245(4) 0.7007(3) 0.3655(2) 0.0781(10) Uani 1 1 d . . .
F73 F -0.0730(3) 0.63938(19) 0.38417(14) 0.1116(8) Uani 1 1 d . . .
C74 C 0.1188(5) 0.7689(3) 0.41711(18) 0.0806(10) Uani 1 1 d . . .
F74 F 0.1151(3) 0.7719(2) 0.48678(12) 0.1153(9) Uani 1 1 d . . .
C75 C 0.2145(4) 0.8320(3) 0.3972(2) 0.0765(9) Uani 1 1 d . . .
F75 F 0.3082(3) 0.8995(2) 0.44792(12) 0.1073(8) Uani 1 1 d . . .
C76 C 0.2165(3) 0.8259(2) 0.32632(18) 0.0641(8) Uani 1 1 d . . .
F76 F 0.31354(19) 0.89263(16) 0.31114(11) 0.0826(6) Uani 1 1 d . . .

loop_
_atom_site_aniso_label
_atom_site_aniso_U_11
_atom_site_aniso_U_22
_atom_site_aniso_U_33
_atom_site_aniso_U_23
_atom_site_aniso_U_13
_atom_site_aniso_U_12
P1 0.0495(4) 0.0480(4) 0.0529(4) 0.0144(3) 0.0099(3) 0.0065(3)
P2 0.0456(4) 0.0557(4) 0.0542(4) 0.0155(3) 0.0098(3) 0.0067(3)
C1 0.0444(13) 0.0502(15) 0.0585(16) 0.0134(12) 0.0093(12) 0.0068(11)
C2 0.0526(15) 0.0598(17) 0.0603(17) 0.0088(14) 0.0143(13) 0.0030(13)
C3 0.0528(16) 0.0668(19) 0.071(2) 0.0061(15) 0.0085(14) -0.0018(14)
C4 0.0528(16) 0.072(2) 0.0629(18) 0.0074(15) 0.0016(14) 0.0041(14)
C5 0.0663(19) 0.089(2) 0.0561(18) 0.0215(17) 0.0035(14) 0.0067(17)
C6 0.068(2) 0.102(3) 0.0562(18) 0.0285(18) 0.0108(15) 0.0027(18)
C7 0.0543(16) 0.080(2) 0.0613(18) 0.0256(16) 0.0118(14) 0.0055(14)
C8 0.0488(14) 0.0574(16) 0.0571(16) 0.0179(13) 0.0115(12) 0.0088(12)
C9 0.0489(14) 0.0512(15) 0.0550(15) 0.0142(12) 0.0081(12) 0.0113(11)
C10 0.0529(15) 0.0627(17) 0.0552(16) 0.0127(13) 0.0059(13) 0.0105(13)
C11 0.0541(15) 0.0575(16) 0.0481(14) 0.0139(12) 0.0061(12) 0.0051(12)
C12 0.0595(16) 0.0542(16) 0.0618(17) 0.0132(13) 0.0112(13) 0.0083(13)
C13 0.0590(17) 0.068(2) 0.077(2) 0.0080(16) 0.0143(16) 0.0146(15)
C14 0.0597(18) 0.090(2) 0.0614(18) 0.0078(17) 0.0154(15) 0.0063(17)
C15 0.0640(18) 0.086(2) 0.0596(18) 0.0242(17) 0.0180(15) 0.0065(16)
C16 0.0595(16) 0.0666(19) 0.0593(17) 0.0203(14) 0.0121(14) 0.0092(14)
C21 0.0517(15) 0.0570(16) 0.0620(17) 0.0233(14) 0.0153(13) 0.0063(12)
C22 0.0594(17) 0.0691(19) 0.0673(19) 0.0272(16) 0.0112(14) 0.0098(14)
C23 0.0605(18) 0.097(3) 0.078(2) 0.046(2) 0.0075(16) 0.0088(17)
C24 0.080(2) 0.087(3) 0.109(3) 0.061(2) 0.026(2) 0.025(2)
C25 0.095(3) 0.061(2) 0.105(3) 0.040(2) 0.025(2) 0.0230(18)
C26 0.0731(19) 0.0545(17) 0.080(2) 0.0249(16) 0.0153(16) 0.0094(14)
C31 0.0480(14) 0.0544(16) 0.0537(15) 0.0163(12) 0.0046(12) 0.0071(12)
C32 0.0610(17) 0.0546(17) 0.0687(18) 0.0151(14) 0.0152(14) 0.0109(13)
C33 0.075(2) 0.0504(17) 0.082(2) 0.0145(16) 0.0084(17) 0.0007(15)
C34 0.0564(17) 0.0655(19) 0.076(2) 0.0277(16) 0.0028(15) -0.0046(14)
C35 0.0467(15) 0.070(2) 0.0708(19) 0.0179(16) 0.0134(13) 0.0039(13)
C36 0.0517(15) 0.0599(17) 0.0613(17) 0.0133(14) 0.0115(13) 0.0050(13)
C41 0.0474(14) 0.0557(16) 0.0616(16) 0.0187(13) 0.0135(12) 0.0036(12)
C42 0.0569(16) 0.0640(19) 0.0720(19) 0.0206(15) 0.0070(14) 0.0093(14)
C43 0.0634(19) 0.076(2) 0.099(3) 0.040(2) 0.0116(18) 0.0156(17)
C44 0.075(2) 0.059(2) 0.124(3) 0.028(2) 0.016(2) 0.0190(17)
C45 0.092(3) 0.054(2) 0.115(3) 0.002(2) 0.013(2) 0.0091(18)
C46 0.070(2) 0.0594(19) 0.082(2) 0.0119(17) 0.0022(17) 0.0086(15)
B1 0.063(2) 0.0528(19) 0.066(2) 0.0140(16) 0.0110(16) 0.0058(15)
C51 0.0624(16) 0.0479(15) 0.0593(16) 0.0154(13) 0.0163(13) 0.0100(12)
C52 0.0704(18) 0.0482(15) 0.0568(16) 0.0140(13) 0.0199(14) 0.0140(13)
F52 0.0965(13) 0.0454(9) 0.0819(12) 0.0156(8) 0.0169(10) 0.0160(9)
C53 0.0685(18) 0.0668(19) 0.0580(17) 0.0235(15) 0.0178(14) 0.0260(15)
F53 0.0953(14) 0.0922(14) 0.0804(13) 0.0338(11) 0.0141(11) 0.0420(11)
C54 0.0603(17) 0.075(2) 0.0524(16) 0.0099(15) 0.0126(14) 0.0141(15)
F54 0.0748(12) 0.1116(16) 0.0621(11) 0.0057(11) 0.0020(9) 0.0166(11)
C55 0.0642(17) 0.0537(17) 0.0673(19) 0.0040(14) 0.0157(15) 0.0042(14)
F55 0.0869(13) 0.0574(11) 0.0923(14) -0.0071(10) 0.0093(11) -0.0004(9)
C56 0.0637(17) 0.0461(15) 0.0651(18) 0.0177(13) 0.0120(14) 0.0121(13)
F56 0.0858(12) 0.0470(9) 0.0956(14) 0.0238(9) 0.0042(10) 0.0107(8)
C61 0.0594(17) 0.0642(19) 0.071(2) 0.0107(16) 0.0086(15) 0.0041(14)
C62 0.0619(19) 0.079(2) 0.072(2) -0.0003(18) 0.0154(16) -0.0063(16)
F62 0.0983(15) 0.0981(16) 0.0796(13) 0.0301(12) 0.0197(11) -0.0032(12)
C63 0.080(2) 0.091(3) 0.095(3) 0.003(2) 0.033(2) -0.002(2)
F63 0.122(2) 0.152(3) 0.128(2) 0.0216(19) 0.0749(18) 0.0073(18)
C64 0.067(2) 0.100(3) 0.108(3) -0.006(3) 0.036(2) 0.004(2)
F64 0.0991(18) 0.147(3) 0.197(3) 0.009(2) 0.073(2) 0.0397(17)
C65 0.081(3) 0.090(3) 0.120(3) 0.019(3) 0.014(2) 0.033(2)
F65 0.142(2) 0.148(3) 0.177(3) 0.059(2) 0.054(2) 0.089(2)
C66 0.082(2) 0.089(3) 0.078(2) 0.019(2) 0.0256(19) 0.020(2)
F66 0.135(2) 0.1172(19) 0.126(2) 0.0657(16) 0.0567(17) 0.0727(16)
C71 0.0593(16) 0.0507(16) 0.0679(18) 0.0139(14) 0.0107(14) 0.0132(13)
C72 0.079(2) 0.0542(17) 0.0671(19) 0.0127(15) 0.0145(16) 0.0078(15)
F72 0.1126(16) 0.0706(13) 0.0824(13) 0.0117(10) 0.0237(12) -0.0215(11)
C73 0.101(3) 0.064(2) 0.082(2) 0.0274(18) 0.034(2) 0.0166(19)
F73 0.155(2) 0.0924(16) 0.1000(17) 0.0262(13) 0.0612(16) -0.0025(15)
C74 0.109(3) 0.079(2) 0.0554(19) 0.0103(17) 0.0133(19) 0.032(2)
F74 0.169(2) 0.118(2) 0.0660(13) 0.0178(13) 0.0323(15) 0.0386(18)
C75 0.078(2) 0.074(2) 0.072(2) 0.0084(18) 0.0006(18) 0.0180(18)
F75 0.1112(17) 0.1116(18) 0.0774(14) -0.0027(13) -0.0189(12) 0.0144(14)
C76 0.0586(17) 0.0623(18) 0.070(2) 0.0139(15) 0.0045(14) 0.0154(14)
F76 0.0590(10) 0.0890(14) 0.0898(14) 0.0096(11) 0.0023(9) -0.0046(9)

loop_
_atom_type_symbol
_atom_type_description
_atom_type_scat_dispersion_real
_atom_type_scat_dispersion_imag
_atom_type_scat_source
C C 0.0181 0.0091 'International Tables Vol C Tables 4.2.6.8 and 6.1.1.4'
H H 0.0000 0.0000 'International Tables Vol C Tables 4.2.6.8 and 6.1.1.4'
B B 0.0090 0.0039 'International Tables Vol C Tables 4.2.6.8 and 6.1.1.4'
F F 0.0727 0.0534 'International Tables Vol C Tables 4.2.6.8 and 6.1.1.4'
P P 0.2955 0.4335 'International Tables Vol C Tables 4.2.6.8 and 6.1.1.4'

loop_
_geom_angle_atom_site_label_1
_geom_angle_atom_site_label_2
_geom_angle_atom_site_label_3
_geom_angle
_geom_angle_site_symmetry_1
_geom_angle_site_symmetry_3
_geom_angle_publ_flag
C21 P1 C11 107.70(13) . . ?
C21 P1 C1 113.60(14) . . ?
C11 P1 C1 108.61(12) . . ?
C41 P2 C8 102.14(13) . . ?
C41 P2 C31 102.51(12) . . ?
C8 P2 C31 105.00(12) . . ?
C2 C1 C9 119.5(3) . . ?
C2 C1 P1 112.8(2) . . ?
C9 C1 P1 127.4(2) . . ?
C1 C2 C3 122.6(3) . . ?
C4 C3 C2 119.1(3) . . ?
C3 C4 C10 120.9(3) . . ?
C6 C5 C10 120.4(3) . . ?
C5 C6 C7 119.3(3) . . ?
C8 C7 C6 122.9(3) . . ?
C7 C8 C9 119.0(3) . . ?
C7 C8 P2 120.6(2) . . ?
C9 C8 P2 120.1(2) . . ?
C10 C9 C8 117.6(2) . . ?
C10 C9 C1 116.2(2) . . ?
C8 C9 C1 126.3(2) . . ?
C4 C10 C5 118.3(3) . . ?
C4 C10 C9 121.3(3) . . ?
C5 C10 C9 120.4(3) . . ?
C16 C11 C12 120.0(3) . . ?
C16 C11 P1 121.6(2) . . ?
C12 C11 P1 118.4(2) . . ?
C13 C12 C11 119.7(3) . . ?
C12 C13 C14 120.1(3) . . ?
C15 C14 C13 120.6(3) . . ?
C14 C15 C16 119.9(3) . . ?
C15 C16 C11 119.7(3) . . ?
C26 C21 C22 120.3(3) . . ?
C26 C21 P1 120.3(2) . . ?
C22 C21 P1 119.4(2) . . ?
C23 C22 C21 119.0(3) . . ?
C24 C23 C22 120.1(4) . . ?
C25 C24 C23 120.9(3) . . ?
C24 C25 C26 120.1(4) . . ?
C25 C26 C21 119.6(3) . . ?
C32 C31 C36 118.4(3) . . ?
C32 C31 P2 117.8(2) . . ?
C36 C31 P2 123.6(2) . . ?
C31 C32 C33 120.9(3) . . ?
C34 C33 C32 119.9(3) . . ?
C33 C34 C35 120.2(3) . . ?
C34 C35 C36 120.2(3) . . ?
C35 C36 C31 120.3(3) . . ?
C46 C41 C42 118.1(3) . . ?
C46 C41 P2 125.4(2) . . ?
C42 C41 P2 116.4(2) . . ?
C41 C42 C43 121.3(3) . . ?
C44 C43 C42 119.7(3) . . ?
C43 C44 C45 120.0(3) . . ?
C44 C45 C46 120.8(4) . . ?
C41 C46 C45 120.2(3) . . ?
C51 B1 C71 117.0(3) . . ?
C51 B1 C61 109.1(3) . . ?
C71 B1 C61 112.3(3) . . ?
C52 C51 C56 112.6(3) . . ?
C52 C51 B1 122.5(3) . . ?
C56 C51 B1 124.5(3) . . ?
F52 C52 C53 115.5(3) . . ?
F52 C52 C51 120.1(3) . . ?
C53 C52 C51 124.3(3) . . ?
F53 C53 C54 119.9(3) . . ?
F53 C53 C52 119.9(3) . . ?
C54 C53 C52 120.1(3) . . ?
F54 C54 C53 120.7(3) . . ?
F54 C54 C55 120.6(3) . . ?
C53 C54 C55 118.7(3) . . ?
F55 C55 C56 120.8(3) . . ?
F55 C55 C54 120.1(3) . . ?
C56 C55 C54 119.1(3) . . ?
F56 C56 C55 115.9(3) . . ?
F56 C56 C51 119.0(3) . . ?
C55 C56 C51 125.0(3) . . ?
C66 C61 C62 113.8(3) . . ?
C66 C61 B1 127.5(3) . . ?
C62 C61 B1 118.7(3) . . ?
F62 C62 C63 117.0(4) . . ?
F62 C62 C61 119.6(3) . . ?
C63 C62 C61 123.4(4) . . ?
F63 C63 C64 119.1(4) . . ?
F63 C63 C62 120.8(5) . . ?
C64 C63 C62 120.1(4) . . ?
C63 C64 F64 122.0(4) . . ?
C63 C64 C65 120.3(4) . . ?
F64 C64 C65 117.7(5) . . ?
F65 C65 C64 122.2(4) . . ?
F65 C65 C66 119.2(4) . . ?
C64 C65 C66 118.6(4) . . ?
F66 C66 C61 119.7(3) . . ?
F66 C66 C65 116.4(4) . . ?
C61 C66 C65 123.8(4) . . ?
C72 C71 C76 113.2(3) . . ?
C72 C71 B1 127.8(3) . . ?
C76 C71 B1 119.0(3) . . ?
F72 C72 C71 120.2(3) . . ?
F72 C72 C73 116.0(3) . . ?
C71 C72 C73 123.8(3) . . ?
F73 C73 C74 120.2(3) . . ?
F73 C73 C72 120.5(4) . . ?
C74 C73 C72 119.3(3) . . ?
F74 C74 C75 121.1(4) . . ?
F74 C74 C73 119.5(4) . . ?
C75 C74 C73 119.4(3) . . ?
F75 C75 C74 119.8(3) . . ?
F75 C75 C76 120.7(4) . . ?
C74 C75 C76 119.5(3) . . ?
F76 C76 C75 115.7(3) . . ?
F76 C76 C71 119.6(3) . . ?
C75 C76 C71 124.7(3) . . ?

loop_
_geom_bond_atom_site_label_1
_geom_bond_atom_site_label_2
_geom_bond_distance
_geom_bond_site_symmetry_2
_geom_bond_publ_flag
P1 C21 1.788(3) . ?
P1 C11 1.800(3) . ?
P1 C1 1.805(3) . ?
P2 C41 1.824(3) . ?
P2 C8 1.826(3) . ?
P2 C31 1.826(3) . ?
C1 C2 1.379(4) . ?
C1 C9 1.451(4) . ?
C2 C3 1.401(4) . ?
C3 C4 1.353(4) . ?
C4 C10 1.416(4) . ?
C5 C6 1.367(5) . ?
C5 C10 1.420(4) . ?
C6 C7 1.390(4) . ?
C7 C8 1.379(4) . ?
C8 C9 1.437(4) . ?
C9 C10 1.421(4) . ?
C11 C16 1.388(4) . ?
C11 C12 1.393(4) . ?
C12 C13 1.378(4) . ?
C13 C14 1.381(5) . ?
C14 C15 1.373(5) . ?
C15 C16 1.387(4) . ?
C21 C26 1.387(4) . ?
C21 C22 1.389(4) . ?
C22 C23 1.387(4) . ?
C23 C24 1.374(6) . ?
C24 C25 1.364(6) . ?
C25 C26 1.379(5) . ?
C31 C32 1.382(4) . ?
C31 C36 1.397(4) . ?
C32 C33 1.391(4) . ?
C33 C34 1.369(5) . ?
C34 C35 1.376(5) . ?
C35 C36 1.387(4) . ?
C41 C46 1.385(5) . ?
C41 C42 1.388(4) . ?
C42 C43 1.391(5) . ?
C43 C44 1.363(6) . ?
C44 C45 1.371(6) . ?
C45 C46 1.389(5) . ?
B1 C51 1.626(5) . ?
B1 C71 1.628(5) . ?
B1 C61 1.630(5) . ?
C51 C52 1.382(4) . ?
C51 C56 1.390(4) . ?
C52 F52 1.358(3) . ?
C52 C53 1.378(4) . ?
C53 F53 1.349(3) . ?
C53 C54 1.362(5) . ?
C54 F54 1.337(4) . ?
C54 C55 1.375(5) . ?
C55 F55 1.340(3) . ?
C55 C56 1.374(4) . ?
C56 F56 1.357(3) . ?
C61 C66 1.373(5) . ?
C61 C62 1.413(5) . ?
C62 F62 1.336(4) . ?
C62 C63 1.357(6) . ?
C63 F63 1.340(5) . ?
C63 C64 1.348(6) . ?
C64 F64 1.362(5) . ?
C64 C65 1.370(6) . ?
C65 F65 1.343(5) . ?
C65 C66 1.391(5) . ?
C66 F66 1.356(4) . ?
C71 C72 1.381(4) . ?
C71 C76 1.392(4) . ?
C72 F72 1.351(4) . ?
C72 C73 1.388(5) . ?
C73 F73 1.344(4) . ?
C73 C74 1.373(6) . ?
C74 F74 1.351(4) . ?
C74 C75 1.358(6) . ?
C75 F75 1.358(4) . ?
C75 C76 1.366(5) . ?
C76 F76 1.354(4) . ?

loop_
_geom_torsion_atom_site_label_1
_geom_torsion_atom_site_label_2
_geom_torsion_atom_site_label_3
_geom_torsion_atom_site_label_4
_geom_torsion
_geom_torsion_site_symmetry_1
_geom_torsion_site_symmetry_2
_geom_torsion_site_symmetry_3
_geom_torsion_site_symmetry_4
_geom_torsion_publ_flag
C21 P1 C1 C2 -96.7(2) . . . . ?
C11 P1 C1 C2 23.1(3) . . . . ?
C21 P1 C1 C9 89.3(3) . . . . ?
C11 P1 C1 C9 -150.8(2) . . . . ?
C9 C1 C2 C3 1.9(4) . . . . ?
P1 C1 C2 C3 -172.6(2) . . . . ?
C1 C2 C3 C4 3.6(5) . . . . ?
C2 C3 C4 C10 -3.7(5) . . . . ?
C10 C5 C6 C7 -3.7(6) . . . . ?
C5 C6 C7 C8 3.0(6) . . . . ?
C6 C7 C8 C9 2.2(5) . . . . ?
C6 C7 C8 P2 -170.8(3) . . . . ?
C41 P2 C8 C7 81.1(3) . . . . ?
C31 P2 C8 C7 -25.6(3) . . . . ?
C41 P2 C8 C9 -91.8(2) . . . . ?
C31 P2 C8 C9 161.5(2) . . . . ?
C7 C8 C9 C10 -6.4(4) . . . . ?
P2 C8 C9 C10 166.6(2) . . . . ?
C7 C8 C9 C1 174.1(3) . . . . ?
P2 C8 C9 C1 -12.9(4) . . . . ?
C2 C1 C9 C10 -6.9(4) . . . . ?
P1 C1 C9 C10 166.7(2) . . . . ?
C2 C1 C9 C8 172.6(3) . . . . ?
P1 C1 C9 C8 -13.8(4) . . . . ?
C3 C4 C10 C5 179.8(3) . . . . ?
C3 C4 C10 C9 -1.6(5) . . . . ?
C6 C5 C10 C4 177.7(3) . . . . ?
C6 C5 C10 C9 -0.8(5) . . . . ?
C8 C9 C10 C4 -172.7(3) . . . . ?
C1 C9 C10 C4 6.9(4) . . . . ?
C8 C9 C10 C5 5.8(4) . . . . ?
C1 C9 C10 C5 -174.7(3) . . . . ?
C21 P1 C11 C16 24.6(3) . . . . ?
C1 P1 C11 C16 -98.8(3) . . . . ?
C21 P1 C11 C12 -155.0(2) . . . . ?
C1 P1 C11 C12 81.5(3) . . . . ?
C16 C11 C12 C13 -0.6(4) . . . . ?
P1 C11 C12 C13 179.0(2) . . . . ?
C11 C12 C13 C14 0.0(5) . . . . ?
C12 C13 C14 C15 0.6(5) . . . . ?
C13 C14 C15 C16 -0.5(5) . . . . ?
C14 C15 C16 C11 -0.2(5) . . . . ?
C12 C11 C16 C15 0.7(5) . . . . ?
P1 C11 C16 C15 -178.9(2) . . . . ?
C11 P1 C21 C26 -99.8(3) . . . . ?
C1 P1 C21 C26 20.5(3) . . . . ?
C11 P1 C21 C22 77.7(2) . . . . ?
C1 P1 C21 C22 -162.0(2) . . . . ?
C26 C21 C22 C23 -0.5(4) . . . . ?
P1 C21 C22 C23 -178.1(2) . . . . ?
C21 C22 C23 C24 0.4(5) . . . . ?
C22 C23 C24 C25 0.1(5) . . . . ?
C23 C24 C25 C26 -0.4(6) . . . . ?
C24 C25 C26 C21 0.3(5) . . . . ?
C22 C21 C26 C25 0.2(5) . . . . ?
P1 C21 C26 C25 177.7(3) . . . . ?
C41 P2 C31 C32 153.6(2) . . . . ?
C8 P2 C31 C32 -100.0(2) . . . . ?
C41 P2 C31 C36 -22.3(3) . . . . ?
C8 P2 C31 C36 84.1(3) . . . . ?
C36 C31 C32 C33 -0.8(4) . . . . ?
P2 C31 C32 C33 -176.9(2) . . . . ?
C31 C32 C33 C34 1.7(5) . . . . ?
C32 C33 C34 C35 -1.6(5) . . . . ?
C33 C34 C35 C36 0.6(5) . . . . ?
C34 C35 C36 C31 0.4(5) . . . . ?
C32 C31 C36 C35 -0.3(4) . . . . ?
P2 C31 C36 C35 175.6(2) . . . . ?
C8 P2 C41 C46 1.9(3) . . . . ?
C31 P2 C41 C46 110.5(3) . . . . ?
C8 P2 C41 C42 178.0(2) . . . . ?
C31 P2 C41 C42 -73.4(2) . . . . ?
C46 C41 C42 C43 0.1(4) . . . . ?
P2 C41 C42 C43 -176.3(2) . . . . ?
C41 C42 C43 C44 0.5(5) . . . . ?
C42 C43 C44 C45 -0.5(6) . . . . ?
C43 C44 C45 C46 0.0(6) . . . . ?
C42 C41 C46 C45 -0.7(5) . . . . ?
P2 C41 C46 C45 175.4(3) . . . . ?
C44 C45 C46 C41 0.6(6) . . . . ?
C71 B1 C51 C52 101.8(3) . . . . ?
C61 B1 C51 C52 -129.3(3) . . . . ?
C71 B1 C51 C56 -86.4(4) . . . . ?
C61 B1 C51 C56 42.5(4) . . . . ?
C56 C51 C52 F52 -179.0(3) . . . . ?
B1 C51 C52 F52 -6.3(4) . . . . ?
C56 C51 C52 C53 -0.8(4) . . . . ?
B1 C51 C52 C53 171.9(3) . . . . ?
F52 C52 C53 F53 -0.9(4) . . . . ?
C51 C52 C53 F53 -179.2(3) . . . . ?
F52 C52 C53 C54 177.0(3) . . . . ?
C51 C52 C53 C54 -1.3(5) . . . . ?
F53 C53 C54 F54 0.2(4) . . . . ?
C52 C53 C54 F54 -177.7(3) . . . . ?
F53 C53 C54 C55 -179.5(3) . . . . ?
C52 C53 C54 C55 2.6(5) . . . . ?
F54 C54 C55 F55 -1.6(5) . . . . ?
C53 C54 C55 F55 178.1(3) . . . . ?
F54 C54 C55 C56 178.5(3) . . . . ?
C53 C54 C55 C56 -1.7(5) . . . . ?
F55 C55 C56 F56 0.8(4) . . . . ?
C54 C55 C56 F56 -179.4(3) . . . . ?
F55 C55 C56 C51 179.6(3) . . . . ?
C54 C55 C56 C51 -0.5(5) . . . . ?
C52 C51 C56 F56 -179.5(2) . . . . ?
B1 C51 C56 F56 8.0(4) . . . . ?
C52 C51 C56 C55 1.7(4) . . . . ?
B1 C51 C56 C55 -170.8(3) . . . . ?
C51 B1 C61 C66 -109.0(4) . . . . ?
C71 B1 C61 C66 22.5(5) . . . . ?
C51 B1 C61 C62 69.2(4) . . . . ?
C71 B1 C61 C62 -159.3(3) . . . . ?
C66 C61 C62 F62 176.8(3) . . . . ?
B1 C61 C62 F62 -1.7(5) . . . . ?
C66 C61 C62 C63 -1.6(5) . . . . ?
B1 C61 C62 C63 179.9(3) . . . . ?
F62 C62 C63 F63 0.8(5) . . . . ?
C61 C62 C63 F63 179.3(3) . . . . ?
F62 C62 C63 C64 -177.8(4) . . . . ?
C61 C62 C63 C64 0.7(6) . . . . ?
F63 C63 C64 F64 -0.3(6) . . . . ?
C62 C63 C64 F64 178.3(4) . . . . ?
F63 C63 C64 C65 -178.2(4) . . . . ?
C62 C63 C64 C65 0.5(7) . . . . ?
C63 C64 C65 F65 177.0(4) . . . . ?
F64 C64 C65 F65 -0.9(7) . . . . ?
C63 C64 C65 C66 -0.6(7) . . . . ?
F64 C64 C65 C66 -178.5(4) . . . . ?
C62 C61 C66 F66 -175.9(3) . . . . ?
B1 C61 C66 F66 2.4(6) . . . . ?
C62 C61 C66 C65 1.6(6) . . . . ?
B1 C61 C66 C65 179.9(4) . . . . ?
F65 C65 C66 F66 -0.6(6) . . . . ?
C64 C65 C66 F66 177.0(4) . . . . ?
F65 C65 C66 C61 -178.2(4) . . . . ?
C64 C65 C66 C61 -0.5(7) . . . . ?
C51 B1 C71 C72 27.4(5) . . . . ?
C61 B1 C71 C72 -100.0(4) . . . . ?
C51 B1 C71 C76 -152.5(3) . . . . ?
C61 B1 C71 C76 80.1(3) . . . . ?
C76 C71 C72 F72 179.5(3) . . . . ?
B1 C71 C72 F72 -0.4(5) . . . . ?
C76 C71 C72 C73 -1.3(5) . . . . ?
B1 C71 C72 C73 178.7(3) . . . . ?
F72 C72 C73 F73 -1.3(5) . . . . ?
C71 C72 C73 F73 179.5(3) . . . . ?
F72 C72 C73 C74 178.7(3) . . . . ?
C71 C72 C73 C74 -0.4(5) . . . . ?
F73 C73 C74 F74 1.7(5) . . . . ?
C72 C73 C74 F74 -178.3(3) . . . . ?
F73 C73 C74 C75 -178.5(3) . . . . ?
C72 C73 C74 C75 1.5(6) . . . . ?
F74 C74 C75 F75 -0.1(5) . . . . ?
C73 C74 C75 F75 -179.9(3) . . . . ?
F74 C74 C75 C76 179.1(3) . . . . ?
C73 C74 C75 C76 -0.7(6) . . . . ?
F75 C75 C76 F76 -1.9(5) . . . . ?
C74 C75 C76 F76 178.9(3) . . . . ?
F75 C75 C76 C71 177.9(3) . . . . ?
C74 C75 C76 C71 -1.3(5) . . . . ?
C72 C71 C76 F76 -178.0(3) . . . . ?
B1 C71 C76 F76 1.9(4) . . . . ?
C72 C71 C76 C75 2.2(5) . . . . ?
B1 C71 C76 C75 -177.8(3) . . . . ?
